data_7064324
loop_
_publ_author_name
'Sithole, Sibusiso A.'
'Mansour, Ahmed M.'
'Malan, Frederick P.'
'Manikandan, Gurusamy'
'Katerere, David R.'
'Shehab, Ola R.'
'Manicum, Amanda-Lee E.'

_publ_section_title
;
 Structural and antimicrobial studies on a tricarbonyl rhenium(i) complex
 with the 6,7-dimethyl-2-(pyridin-2-yl)quinoxaline ligand
;
_journal_issue 4
_journal_name_full 'New Journal of Chemistry'
_journal_page_first 1844
_journal_page_last 1856
_journal_paper_doi 10.1039/D5NJ04125B
_journal_volume 50
_journal_year 2026
_chemical_formula_moiety 'C15 H13 N3'
_chemical_formula_sum 'C15 H13 N3'
_chemical_formula_weight 235.28
_space_group_crystal_system orthorhombic
_space_group_IT_number 61
_space_group_name_Hall '-P 2ac 2ab'
_space_group_name_H-M_alt 'P b c a'
_atom_sites_solution_hydrogens geom
_atom_sites_solution_primary dual
_audit_creation_date 2025-03-25
_audit_creation_method
;
Olex2 1.5-alpha
(compiled 2025.03.04 svn.red2d20d0 for OlexSys, GUI svn.r7188)
;
_audit_update_record
;
2025-10-11 deposited with the CCDC.	2025-12-08 downloaded from the CCDC.
;
_cell_angle_alpha 90
_cell_angle_beta 90
_cell_angle_gamma 90
_cell_formula_units_Z 8
_cell_length_a 11.9662(4)
_cell_length_b 7.4448(3)
_cell_length_c 26.0051(9)
_cell_measurement_reflns_used 12440
_cell_measurement_temperature 150.00(10)
_cell_measurement_theta_max 31.1200
_cell_measurement_theta_min 3.2750
_cell_volume 2316.69(15)
_computing_cell_refinement 'CrysAlisPro 1.171.41.123a (Rigaku OD, 2022)'
_computing_data_collection 'CrysAlisPro 1.171.41.123a (Rigaku OD, 2022)'
_computing_data_reduction 'CrysAlisPro 1.171.41.123a (Rigaku OD, 2022)'
_computing_molecular_graphics 'Olex2 1.5-alpha (Dolomanov et al., 2009)'
_computing_publication_material 'Olex2 1.5-alpha (Dolomanov et al., 2009)'
_computing_structure_refinement 'SHELXL 2018/3 (Sheldrick, 2015)'
_computing_structure_solution 'SHELXT  (Sheldrick, 2015)'
_diffrn_ambient_environment N~2~
_diffrn_ambient_temperature 150.00(10)
_diffrn_detector 'Hybrid Pixel Array Detector'
_diffrn_detector_area_resol_mean 10.0000
_diffrn_detector_type HyPix
_diffrn_measured_fraction_theta_full 0.999
_diffrn_measured_fraction_theta_max 0.834
_diffrn_measurement_details
;
List of Runs (angles in degrees, time in seconds):

  # Type    Start    End  Width  t~exp~   \w     \q     \k     \f   Frames
#--------------------------------------------------------------------------
  1  \w    -79.00   8.00   0.50    2.00    --   -6.23 -48.00 -66.00  174
  2  \w    -18.00  27.00   0.50    2.00    --   -6.23 -99.00 -60.00   90
  3  \w    -37.00  31.00   0.50    2.00    --    4.59 -85.00  84.00  136
  4  \w    -18.00  27.00   0.50    2.00    --   -6.23 -99.00 150.00   90
  5  \w    -19.00  28.00   0.50    2.00    --   -6.23  37.00 -90.00   94
;
_diffrn_measurement_device 'four-circle diffractometer'
_diffrn_measurement_device_type 'XtaLAB Synergy R, DW system, HyPix'
_diffrn_measurement_method '\w scans'
_diffrn_orient_matrix_type 'CrysAlisPro convention (1999,Acta A55,543-557)'
_diffrn_orient_matrix_UB_11 0.0423849000
_diffrn_orient_matrix_UB_12 -0.0557849000
_diffrn_orient_matrix_UB_13 -0.0104082000
_diffrn_orient_matrix_UB_21 -0.0307750000
_diffrn_orient_matrix_UB_22 -0.0075923000
_diffrn_orient_matrix_UB_23 -0.0232108000
_diffrn_orient_matrix_UB_31 0.0277417000
_diffrn_orient_matrix_UB_32 0.0768536000
_diffrn_orient_matrix_UB_33 -0.0098490000
_diffrn_radiation_monochromator mirror
_diffrn_radiation_probe x-ray
_diffrn_radiation_type 'Mo K\a'
_diffrn_radiation_wavelength 0.71073
_diffrn_reflns_av_R_equivalents 0.0287
_diffrn_reflns_av_unetI/netI 0.0218
_diffrn_reflns_Laue_measured_fraction_full 0.999
_diffrn_reflns_Laue_measured_fraction_max 0.834
_diffrn_reflns_limit_h_max 15
_diffrn_reflns_limit_h_min -16
_diffrn_reflns_limit_k_max 8
_diffrn_reflns_limit_k_min -10
_diffrn_reflns_limit_l_max 36
_diffrn_reflns_limit_l_min -33
_diffrn_reflns_number 22431
_diffrn_reflns_point_group_measured_fraction_full 0.999
_diffrn_reflns_point_group_measured_fraction_max 0.834
_diffrn_reflns_theta_full 25.242
_diffrn_reflns_theta_max 31.155
_diffrn_reflns_theta_min 3.133
_diffrn_source 'Rotating-anode X-ray tube'
_diffrn_source_type 'Rigaku (Mo) X-ray Source'
_exptl_absorpt_coefficient_mu 0.083
_exptl_absorpt_correction_T_max 1.00000
_exptl_absorpt_correction_T_min 0.51523
_exptl_absorpt_correction_type multi-scan
_exptl_absorpt_process_details
;
CrysAlisPro 1.171.41.123a (Rigaku Oxford Diffraction, 2022)
Empirical absorption correction using spherical harmonics,
implemented in SCALE3 ABSPACK scaling algorithm.
;
_exptl_crystal_colour colourless
_exptl_crystal_density_diffrn 1.349
_exptl_crystal_description block
_exptl_crystal_F_000 992
_exptl_crystal_size_max 0.234
_exptl_crystal_size_mid 0.198
_exptl_crystal_size_min 0.175
_refine_diff_density_max 0.337
_refine_diff_density_min -0.197
_refine_diff_density_rms 0.045
_refine_ls_extinction_method none
_refine_ls_goodness_of_fit_ref 1.049
_refine_ls_hydrogen_treatment constr
_refine_ls_matrix_type full
_refine_ls_number_parameters 165
_refine_ls_number_reflns 3121
_refine_ls_number_restraints 0
_refine_ls_restrained_S_all 1.049
_refine_ls_R_factor_all 0.0499
_refine_ls_R_factor_gt 0.0406
_refine_ls_shift/su_max 0.000
_refine_ls_shift/su_mean 0.000
_refine_ls_structure_factor_coef Fsqd
_refine_ls_weighting_details 'w=1/[\s^2^(Fo^2^)+(0.0653P)^2^+0.6124P] where P=(Fo^2^+2Fc^2^)/3'
_refine_ls_weighting_scheme calc
_refine_ls_wR_factor_gt 0.1159
_refine_ls_wR_factor_ref 0.1222
_reflns_Friedel_coverage 0.000
_reflns_number_gt 2578
_reflns_number_total 3121
_reflns_threshold_expression 'I > 2\s(I)'
_cod_data_source_file d5nj04125b2.cif
_cod_data_source_block am108_lt_auto
_cod_database_code 7064324
_shelx_shelxl_version_number 2018/3
_chemical_oxdiff_formula 'C12 H12 N2 O'
_shelx_space_group_comment
;
The symmetry employed for this shelxl refinement is uniquely defined
by the following loop, which should always be used as a source of
symmetry information in preference to the above space-group names.
They are only intended as comments.
;
_reflns_odcompleteness_completeness 99.78
_reflns_odcompleteness_iscentric 1
_reflns_odcompleteness_theta 26.32
_olex2_refinement_description
;
1.a Aromatic/amide H refined with riding coordinates:
 C5(H5), C8(H8), C3(H3), C10(H10), C11(H11), C13(H13), C12(H12)
1.b Idealised Me refined as rotating group:
 C7A1(H7AA,H7AB,H7AC), C6A1(H6AA,H6AB,H6AC)
;
_olex2_submission_special_instructions 'No special instructions were received'
_oxdiff_exptl_absorpt_empirical_details
;
Empirical correction (ABSPACK) includes:
- Absorption correction using spherical harmonics
- Frame scaling
;
_oxdiff_exptl_absorpt_empirical_full_max 1.897
_oxdiff_exptl_absorpt_empirical_full_min 0.624

loop_
_space_group_symop_operation_xyz
'x, y, z'
'-x+1/2, -y, z+1/2'
'-x, y+1/2, -z+1/2'
'x+1/2, -y+1/2, -z'
'-x, -y, -z'
'x-1/2, y, -z-1/2'
'x, -y-1/2, z-1/2'
'-x-1/2, y-1/2, z'

loop_
_atom_site_label
_atom_site_type_symbol
_atom_site_fract_x
_atom_site_fract_y
_atom_site_fract_z
_atom_site_U_iso_or_equiv
_atom_site_adp_type
_atom_site_occupancy
_atom_site_site_symmetry_order
_atom_site_calc_flag
_atom_site_refinement_flags_posn
_atom_site_refinement_flags_adp
_atom_site_refinement_flags_occupancy
_atom_site_disorder_assembly
_atom_site_disorder_group
N2 N 0.72622(7) 0.38971(12) 0.36694(3) 0.01913(19) Uani 1 1 d . . . . .
N3 N 0.50690(7) 0.53569(12) 0.36539(3) 0.0210(2) Uani 1 1 d . . . . .
N1 N 0.65542(8) 0.35049(13) 0.49898(3) 0.0244(2) Uani 1 1 d . . . . .
C5 C 0.51219(8) 0.53317(13) 0.27276(4) 0.0192(2) Uani 1 1 d . . . . .
H5 H 0.439658 0.585000 0.271981 0.023 Uiso 1 1 calc R U . . .
C9 C 0.67320(8) 0.42643(13) 0.32164(4) 0.0175(2) Uani 1 1 d . . . . .
C4 C 0.56388(8) 0.50020(13) 0.32066(4) 0.0178(2) Uani 1 1 d . . . . .
C2 C 0.66979(8) 0.42345(13) 0.40943(4) 0.0187(2) Uani 1 1 d . . . . .
C1 C 0.72413(8) 0.38177(13) 0.45926(4) 0.0191(2) Uani 1 1 d . . . . .
C7 C 0.67449(8) 0.41493(13) 0.22831(4) 0.0183(2) Uani 1 1 d . . . . .
C6 C 0.56458(8) 0.49188(13) 0.22729(4) 0.0188(2) Uani 1 1 d . . . . .
C8 C 0.72644(8) 0.38470(14) 0.27459(4) 0.0188(2) Uani 1 1 d . . . . .
H8 H 0.799502 0.334816 0.275013 0.023 Uiso 1 1 calc R U . . .
C3 C 0.55927(8) 0.49595(14) 0.40830(4) 0.0206(2) Uani 1 1 d . . . . .
H3 H 0.521967 0.516344 0.440016 0.025 Uiso 1 1 calc R U . . .
C10 C 0.84013(9) 0.37248(15) 0.46327(4) 0.0236(2) Uani 1 1 d . . . . .
H10 H 0.886257 0.398796 0.434503 0.028 Uiso 1 1 calc R U . . .
C7A1 C 0.73035(9) 0.36106(15) 0.17883(4) 0.0231(2) Uani 1 1 d . . . . .
H7AA H 0.686108 0.267337 0.161930 0.035 Uiso 1 1 calc R U . . .
H7AB H 0.805381 0.314981 0.186197 0.035 Uiso 1 1 calc R U . . .
H7AC H 0.735966 0.465774 0.156143 0.035 Uiso 1 1 calc R U . . .
C11 C 0.88685(9) 0.32417(15) 0.50996(4) 0.0269(2) Uani 1 1 d . . . . .
H11 H 0.965645 0.316535 0.513844 0.032 Uiso 1 1 calc R U . . .
C6A1 C 0.50593(9) 0.52144(15) 0.17672(4) 0.0237(2) Uani 1 1 d . . . . .
H6AA H 0.497642 0.406325 0.158844 0.036 Uiso 1 1 calc R U . . .
H6AB H 0.550046 0.603736 0.155434 0.036 Uiso 1 1 calc R U . . .
H6AC H 0.431952 0.573498 0.182987 0.036 Uiso 1 1 calc R U . . .
C13 C 0.70230(9) 0.30388(16) 0.54372(4) 0.0272(3) Uani 1 1 d . . . . .
H13 H 0.654572 0.280929 0.572159 0.033 Uiso 1 1 calc R U . . .
C12 C 0.81651(10) 0.28718(15) 0.55092(4) 0.0267(2) Uani 1 1 d . . . . .
H12 H 0.845960 0.251145 0.583242 0.032 Uiso 1 1 calc R U . . .

loop_
_atom_site_aniso_label
_atom_site_aniso_U_11
_atom_site_aniso_U_22
_atom_site_aniso_U_33
_atom_site_aniso_U_23
_atom_site_aniso_U_13
_atom_site_aniso_U_12
N2 0.0177(4) 0.0206(4) 0.0191(4) -0.0003(3) 0.0002(3) -0.0001(3)
N3 0.0186(4) 0.0240(5) 0.0203(4) -0.0009(3) 0.0018(3) 0.0026(3)
N1 0.0210(4) 0.0319(5) 0.0203(4) 0.0018(4) 0.0011(3) 0.0020(4)
C5 0.0171(5) 0.0190(5) 0.0214(5) 0.0002(3) -0.0008(3) 0.0015(3)
C9 0.0173(5) 0.0167(4) 0.0186(5) 0.0000(3) 0.0000(3) -0.0008(3)
C4 0.0173(5) 0.0168(4) 0.0194(5) -0.0007(3) 0.0013(3) -0.0001(3)
C2 0.0179(5) 0.0194(5) 0.0189(5) -0.0001(3) 0.0002(3) -0.0004(3)
C1 0.0202(5) 0.0189(5) 0.0182(5) -0.0006(4) 0.0002(3) 0.0007(3)
C7 0.0202(5) 0.0160(4) 0.0188(5) -0.0012(3) 0.0016(3) -0.0020(3)
C6 0.0208(5) 0.0159(4) 0.0196(5) 0.0003(3) -0.0014(3) -0.0020(3)
C8 0.0166(5) 0.0190(5) 0.0208(5) -0.0016(3) 0.0011(3) 0.0002(3)
C3 0.0190(5) 0.0236(5) 0.0193(5) -0.0011(4) 0.0021(3) 0.0017(4)
C10 0.0201(5) 0.0280(5) 0.0226(5) 0.0011(4) 0.0009(4) 0.0005(4)
C7A1 0.0255(5) 0.0244(5) 0.0195(5) -0.0024(4) 0.0025(4) 0.0009(4)
C11 0.0199(5) 0.0332(6) 0.0276(5) -0.0005(4) -0.0030(4) 0.0030(4)
C6A1 0.0241(5) 0.0266(5) 0.0204(5) 0.0014(4) -0.0021(4) -0.0002(4)
C13 0.0256(5) 0.0363(6) 0.0196(5) 0.0035(4) 0.0021(4) 0.0031(4)
C12 0.0289(6) 0.0307(6) 0.0206(5) 0.0004(4) -0.0043(4) 0.0050(4)

loop_
_atom_type_symbol
_atom_type_description
_atom_type_scat_dispersion_real
_atom_type_scat_dispersion_imag
_atom_type_scat_source
C C 0.0033 0.0016 'International Tables Vol C Tables 4.2.6.8 and 6.1.1.4'
H H 0.0000 0.0000 'International Tables Vol C Tables 4.2.6.8 and 6.1.1.4'
N N 0.0061 0.0033 'International Tables Vol C Tables 4.2.6.8 and 6.1.1.4'

loop_
_geom_angle_atom_site_label_1
_geom_angle_atom_site_label_2
_geom_angle_atom_site_label_3
_geom_angle
_geom_angle_site_symmetry_1
_geom_angle_site_symmetry_3
_geom_angle_publ_flag
C2 N2 C9 116.53(8) . . ?
C3 N3 C4 116.05(9) . . ?
C13 N1 C1 117.26(9) . . ?
C4 C5 H5 119.3 . . ?
C6 C5 H5 119.3 . . ?
C6 C5 C4 121.37(9) . . ?
N2 C9 C4 121.41(8) . . ?
N2 C9 C8 119.54(9) . . ?
C8 C9 C4 119.01(8) . . ?
N3 C4 C5 119.73(9) . . ?
N3 C4 C9 121.12(8) . . ?
C5 C4 C9 119.13(8) . . ?
N2 C2 C1 117.89(8) . . ?
N2 C2 C3 121.91(9) . . ?
C3 C2 C1 120.20(8) . . ?
N1 C1 C2 116.15(8) . . ?
N1 C1 C10 123.01(9) . . ?
C10 C1 C2 120.83(9) . . ?
C6 C7 C7A1 119.87(8) . . ?
C8 C7 C6 119.77(8) . . ?
C8 C7 C7A1 120.32(9) . . ?
C5 C6 C7 119.47(9) . . ?
C5 C6 C6A1 120.41(9) . . ?
C7 C6 C6A1 120.10(9) . . ?
C9 C8 H8 119.4 . . ?
C7 C8 C9 121.23(9) . . ?
C7 C8 H8 119.4 . . ?
N3 C3 C2 122.96(9) . . ?
N3 C3 H3 118.5 . . ?
C2 C3 H3 118.5 . . ?
C1 C10 H10 120.6 . . ?
C11 C10 C1 118.72(9) . . ?
C11 C10 H10 120.6 . . ?
C7 C7A1 H7AA 109.5 . . ?
C7 C7A1 H7AB 109.5 . . ?
C7 C7A1 H7AC 109.5 . . ?
H7AA C7A1 H7AB 109.5 . . ?
H7AA C7A1 H7AC 109.5 . . ?
H7AB C7A1 H7AC 109.5 . . ?
C10 C11 H11 120.6 . . ?
C10 C11 C12 118.74(10) . . ?
C12 C11 H11 120.6 . . ?
C6 C6A1 H6AA 109.5 . . ?
C6 C6A1 H6AB 109.5 . . ?
C6 C6A1 H6AC 109.5 . . ?
H6AA C6A1 H6AB 109.5 . . ?
H6AA C6A1 H6AC 109.5 . . ?
H6AB C6A1 H6AC 109.5 . . ?
N1 C13 H13 118.1 . . ?
N1 C13 C12 123.71(10) . . ?
C12 C13 H13 118.1 . . ?
C11 C12 H12 120.7 . . ?
C13 C12 C11 118.53(10) . . ?
C13 C12 H12 120.7 . . ?

loop_
_geom_bond_atom_site_label_1
_geom_bond_atom_site_label_2
_geom_bond_distance
_geom_bond_site_symmetry_2
_geom_bond_publ_flag
N2 C9 1.3658(12) . ?
N2 C2 1.3190(12) . ?
N3 C4 1.3738(12) . ?
N3 C3 1.3136(13) . ?
N1 C1 1.3406(13) . ?
N1 C13 1.3374(13) . ?
C5 H5 0.9500 . ?
C5 C4 1.4123(13) . ?
C5 C6 1.3734(13) . ?
C9 C4 1.4190(14) . ?
C9 C8 1.4139(13) . ?
C2 C1 1.4827(13) . ?
C2 C3 1.4288(14) . ?
C1 C10 1.3937(14) . ?
C7 C6 1.4347(14) . ?
C7 C8 1.3733(13) . ?
C7 C7A1 1.5043(13) . ?
C6 C6A1 1.5068(13) . ?
C8 H8 0.9500 . ?
C3 H3 0.9500 . ?
C10 H10 0.9500 . ?
C10 C11 1.3844(14) . ?
C7A1 H7AA 0.9800 . ?
C7A1 H7AB 0.9800 . ?
C7A1 H7AC 0.9800 . ?
C11 H11 0.9500 . ?
C11 C12 1.3852(15) . ?
C6A1 H6AA 0.9800 . ?
C6A1 H6AB 0.9800 . ?
C6A1 H6AC 0.9800 . ?
C13 H13 0.9500 . ?
C13 C12 1.3850(15) . ?
C12 H12 0.9500 . ?

loop_
_geom_torsion_atom_site_label_1
_geom_torsion_atom_site_label_2
_geom_torsion_atom_site_label_3
_geom_torsion_atom_site_label_4
_geom_torsion
_geom_torsion_site_symmetry_1
_geom_torsion_site_symmetry_2
_geom_torsion_site_symmetry_3
_geom_torsion_site_symmetry_4
_geom_torsion_publ_flag
N2 C9 C4 N3 -0.68(15) . . . . ?
N2 C9 C4 C5 -179.08(9) . . . . ?
N2 C9 C8 C7 178.14(9) . . . . ?
N2 C2 C1 N1 -155.19(9) . . . . ?
N2 C2 C1 C10 23.42(14) . . . . ?
N2 C2 C3 N3 -0.77(16) . . . . ?
N1 C1 C10 C11 1.76(16) . . . . ?
N1 C13 C12 C11 1.38(18) . . . . ?
C9 N2 C2 C1 178.83(8) . . . . ?
C9 N2 C2 C3 -0.48(14) . . . . ?
C4 N3 C3 C2 1.24(15) . . . . ?
C4 C5 C6 C7 -0.50(15) . . . . ?
C4 C5 C6 C6A1 177.55(9) . . . . ?
C4 C9 C8 C7 0.26(15) . . . . ?
C2 N2 C9 C4 1.15(14) . . . . ?
C2 N2 C9 C8 -176.68(9) . . . . ?
C2 C1 C10 C11 -176.75(10) . . . . ?
C1 N1 C13 C12 0.21(17) . . . . ?
C1 C2 C3 N3 179.93(9) . . . . ?
C1 C10 C11 C12 -0.09(16) . . . . ?
C6 C5 C4 N3 -177.05(9) . . . . ?
C6 C5 C4 C9 1.37(15) . . . . ?
C6 C7 C8 C9 0.62(15) . . . . ?
C8 C9 C4 N3 177.16(9) . . . . ?
C8 C9 C4 C5 -1.24(14) . . . . ?
C8 C7 C6 C5 -0.51(15) . . . . ?
C8 C7 C6 C6A1 -178.56(9) . . . . ?
C3 N3 C4 C5 177.85(9) . . . . ?
C3 N3 C4 C9 -0.54(14) . . . . ?
C3 C2 C1 N1 24.14(14) . . . . ?
C3 C2 C1 C10 -157.25(10) . . . . ?
C10 C11 C12 C13 -1.37(17) . . . . ?
C7A1 C7 C6 C5 177.08(9) . . . . ?
C7A1 C7 C6 C6A1 -0.98(14) . . . . ?
C7A1 C7 C8 C9 -176.96(9) . . . . ?
C13 N1 C1 C2 176.77(10) . . . . ?
C13 N1 C1 C10 -1.80(15) . . . . ?
